data_4112660
loop_
_publ_author_name
'Dan Yang'
'Yu-Hui Zhang'
'Bing Li'
'Dan-Wei Zhang'
'Jenny Chun-Yu Chan'
'Nian-Yong Zhu'
'Shi-Wei Luo'
'Yun-Dong Wu'

_publ_section_title
;
 Effect of Side Chains on Turns and Helices in Peptides of \b3-Aminoxy
 Acids
;
_journal_name_full 'Journal of the American Chemical Society'
_journal_page_first 6956
_journal_page_last 6966
_journal_paper_doi 10.1021/ja049976s
_journal_volume 126
_journal_year 2004
_chemical_formula_moiety 'C18 H33 N3 O5'
_chemical_formula_sum 'C18 H33 N3 O5'
_chemical_formula_weight 371.47
_chemical_name_systematic
;
 ?
;
_space_group_IT_number 1
_symmetry_cell_setting triclinic
_symmetry_space_group_name_Hall 'P 1'
_symmetry_space_group_name_H-M 'P 1'
_atom_sites_solution_hydrogens geom
_atom_sites_solution_primary direct
_atom_sites_solution_secondary difmap
_audit_creation_method SHELXL-97
_cell_angle_alpha 85.00(3)
_cell_angle_beta 88.23(3)
_cell_angle_gamma 68.31(3)
_cell_formula_units_Z 1
_cell_length_a 4.8460(10)
_cell_length_b 5.9490(12)
_cell_length_c 19.861(4)
_cell_measurement_reflns_used 0
_cell_measurement_temperature 301(2)
_cell_measurement_theta_max 0
_cell_measurement_theta_min 0
_cell_volume 530.0(2)
_computing_molecular_graphics 'Ortep-3 for Windows (Farrugia, 1997)'
_computing_publication_material 'WinGX publication routines (Farrugia, 1999)'
_computing_structure_refinement 'SHELXL-97 (Sheldrick, 1997)'
_computing_structure_solution 'SHELXS-97 (Sheldrick, 1997)'
_diffrn_ambient_temperature 301(2)
_diffrn_measured_fraction_theta_full 0.488
_diffrn_measured_fraction_theta_max 0.488
_diffrn_radiation_monochromator graphite
_diffrn_radiation_source 'fine-focus sealed tube'
_diffrn_radiation_type MoK\a
_diffrn_radiation_wavelength 0.71073
_diffrn_reflns_av_R_equivalents 0.0256
_diffrn_reflns_av_sigmaI/netI 0.0752
_diffrn_reflns_limit_h_max 4
_diffrn_reflns_limit_h_min -5
_diffrn_reflns_limit_k_max 5
_diffrn_reflns_limit_k_min -6
_diffrn_reflns_limit_l_max 22
_diffrn_reflns_limit_l_min -18
_diffrn_reflns_number 1518
_diffrn_reflns_theta_full 25.46
_diffrn_reflns_theta_max 25.46
_diffrn_reflns_theta_min 2.06
_exptl_absorpt_coefficient_mu 0.085
_exptl_absorpt_correction_type none
_exptl_crystal_colour colorless
_exptl_crystal_density_diffrn 1.164
_exptl_crystal_description prism
_exptl_crystal_F_000 202
_exptl_crystal_size_max 0.7
_exptl_crystal_size_mid 0.3
_exptl_crystal_size_min 0.3
_refine_diff_density_max 0.212
_refine_diff_density_min -0.220
_refine_diff_density_rms 0.089
_refine_ls_abs_structure_details 'Flack H D (1983), Acta Cryst. A39, 876-881'
_refine_ls_abs_structure_Flack 1(2)
_refine_ls_extinction_method none
_refine_ls_goodness_of_fit_ref 1.060
_refine_ls_hydrogen_treatment mixed
_refine_ls_matrix_type full
_refine_ls_number_parameters 247
_refine_ls_number_reflns 1353
_refine_ls_number_restraints 3
_refine_ls_restrained_S_all 1.058
_refine_ls_R_factor_all 0.0555
_refine_ls_R_factor_gt 0.0468
_refine_ls_shift/su_max 0.001
_refine_ls_shift/su_mean 0.000
_refine_ls_structure_factor_coef Fsqd
_refine_ls_weighting_details 'calc w=1/[\s^2^(Fo^2^)+(0.0690P)^2^+0.0000P] where P=(Fo^2^+2Fc^2^)/3'
_refine_ls_weighting_scheme calc
_refine_ls_wR_factor_gt 0.1193
_refine_ls_wR_factor_ref 0.1245
_reflns_number_gt 1128
_reflns_number_total 1353
_reflns_threshold_expression >2sigma(I)
_cod_data_source_file ja049976ssi20040101_113754_6.cif
_cod_data_source_block compound9
_cod_original_cell_volume 530.01(19)
_cod_database_code 4112660

loop_
_symmetry_equiv_pos_as_xyz
'x, y, z'

loop_
_atom_site_label
_atom_site_type_symbol
_atom_site_fract_x
_atom_site_fract_y
_atom_site_fract_z
_atom_site_U_iso_or_equiv
_atom_site_adp_type
_atom_site_occupancy
_atom_site_symmetry_multiplicity
_atom_site_calc_flag
_atom_site_refinement_flags
O1 O 0.6597(11) 0.4866(10) 1.34166(19) 0.0976(19) Uani 1 1 d .
O2 O 0.4825(9) 0.3393(8) 1.14583(17) 0.0647(13) Uani 1 1 d .
O3 O 0.3317(9) 0.7844(8) 0.95823(16) 0.0642(14) Uani 1 1 d .
O5 O 0.7026(11) 0.7785(10) 0.85310(19) 0.0824(16) Uani 1 1 d .
O8 O -0.0327(11) 0.6726(10) 1.0992(2) 0.0808(14) Uani 1 1 d .
N1 N 0.2035(15) 0.5178(12) 1.3740(2) 0.073(2) Uani 1 1 d .
N2 N 0.4594(15) 0.5673(13) 1.1176(2) 0.0628(17) Uani 1 1 d .
N3 N 0.2686(12) 0.7671(10) 0.8917(2) 0.0624(19) Uani 1 1 d .
C1 C 0.4107(16) 0.4951(11) 1.3277(3) 0.0589(19) Uani 1 1 d .
C2 C 0.3213(13) 0.4889(12) 1.2560(3) 0.0559(19) Uani 1 1 d .
H2A H 0.1465 0.4461 1.2568 0.067 Uiso 1 1 calc R
H2B H 0.2686 0.6499 1.2331 0.067 Uiso 1 1 calc R
C3 C 0.5595(14) 0.3132(13) 1.2171(3) 0.062(2) Uani 1 1 d .
H3B H 0.7486 0.3344 1.2225 0.075 Uiso 1 1 calc R
C4 C 0.593(2) 0.0510(15) 1.2390(4) 0.113(3) Uani 1 1 d .
H4A H 0.7487 -0.0581 1.2135 0.170 Uiso 1 1 calc R
H4B H 0.4094 0.0301 1.2310 0.170 Uiso 1 1 calc R
H4C H 0.6401 0.0167 1.2863 0.170 Uiso 1 1 calc R
C5 C 0.2344(15) 0.5449(15) 1.4450(3) 0.067(2) Uani 1 1 d .
H5 H 0.4285 0.5565 1.4510 0.081 Uiso 1 1 calc R
C6 C 0.229(2) 0.3303(17) 1.4876(3) 0.108(3) Uani 1 1 d .
H6A H 0.3924 0.1873 1.4748 0.130 Uiso 1 1 calc R
H6B H 0.0454 0.3070 1.4798 0.130 Uiso 1 1 calc R
C7 C 0.256(3) 0.3585(17) 1.5628(3) 0.119(3) Uani 1 1 d .
H7A H 0.2371 0.2202 1.5894 0.142 Uiso 1 1 calc R
H7B H 0.4500 0.3616 1.5716 0.142 Uiso 1 1 calc R
C8 C 0.020(2) 0.588(2) 1.5835(3) 0.115(4) Uani 1 1 d .
H8A H -0.1739 0.5773 1.5794 0.138 Uiso 1 1 calc R
H8B H 0.0492 0.6077 1.6304 0.138 Uiso 1 1 calc R
C9 C 0.033(2) 0.7990(17) 1.5401(4) 0.120(3) Uani 1 1 d .
H9A H 0.2207 0.8161 1.5474 0.144 Uiso 1 1 calc R
H9B H -0.1247 0.9449 1.5533 0.144 Uiso 1 1 calc R
C10 C 0.000(2) 0.7761(17) 1.4662(4) 0.107(3) Uani 1 1 d .
H10A H 0.0201 0.9143 1.4398 0.128 Uiso 1 1 calc R
H10B H -0.1954 0.7752 1.4578 0.128 Uiso 1 1 calc R
C11 C 0.196(2) 0.7155(15) 1.0942(3) 0.061(2) Uani 1 1 d .
C12 C 0.1914(15) 0.9549(12) 1.0599(3) 0.065(2) Uani 1 1 d .
H12A H 0.0532 1.0867 1.0835 0.078 Uiso 1 1 calc R
H12B H 0.3872 0.9620 1.0633 0.078 Uiso 1 1 calc R
C13 C 0.1040(15) 0.9905(13) 0.9872(3) 0.064(2) Uani 1 1 d .
H13 H -0.0917 0.9801 0.9828 0.077 Uiso 1 1 calc R
C14 C 0.103(2) 1.2266(15) 0.9535(4) 0.104(3) Uani 1 1 d .
H14A H 0.0437 1.2413 0.9071 0.156 Uiso 1 1 calc R
H14B H 0.2983 1.2310 0.9555 0.156 Uiso 1 1 calc R
H14C H -0.0346 1.3586 0.9763 0.156 Uiso 1 1 calc R
C15 C 0.4687(17) 0.7516(12) 0.8440(3) 0.062(2) Uani 1 1 d .
C16 C 0.3833(15) 0.6964(14) 0.7762(3) 0.065(2) Uani 1 1 d .
H16 H 0.1815 0.6954 0.7790 0.078 Uiso 1 1 calc R
C17 C 0.596(2) 0.4498(16) 0.7599(4) 0.107(3) Uani 1 1 d .
H17A H 0.5480 0.4149 0.7165 0.161 Uiso 1 1 calc R
H17B H 0.5816 0.3293 0.7937 0.161 Uiso 1 1 calc R
H17C H 0.7953 0.4481 0.7591 0.161 Uiso 1 1 calc R
C18 C 0.394(2) 0.8860(16) 0.7216(3) 0.103(3) Uani 1 1 d .
H18A H 0.3395 0.8488 0.6791 0.155 Uiso 1 1 calc R
H18B H 0.5919 0.8869 0.7186 0.155 Uiso 1 1 calc R
H18C H 0.2582 1.0427 0.7324 0.155 Uiso 1 1 calc R
H1 H 0.060(16) 0.530(12) 1.360(3) 0.07(3) Uiso 1 1 d .
H2 H 0.65(2) 0.604(16) 1.110(4) 0.11(3) Uiso 1 1 d .
H3A H 0.125(10) 0.739(8) 0.885(2) 0.016(14) Uiso 1 1 d .

loop_
_atom_site_aniso_label
_atom_site_aniso_U_11
_atom_site_aniso_U_22
_atom_site_aniso_U_33
_atom_site_aniso_U_23
_atom_site_aniso_U_13
_atom_site_aniso_U_12
O1 0.060(3) 0.188(6) 0.068(3) -0.016(3) 0.000(2) -0.072(4)
O2 0.079(4) 0.071(4) 0.053(3) -0.004(2) 0.004(2) -0.039(3)
O3 0.069(4) 0.085(4) 0.037(2) -0.005(2) -0.004(2) -0.027(3)
O5 0.058(3) 0.140(5) 0.067(3) -0.018(2) 0.002(2) -0.055(3)
O8 0.055(3) 0.114(4) 0.083(3) 0.003(2) 0.001(2) -0.045(3)
N1 0.049(4) 0.130(7) 0.053(4) -0.020(3) 0.001(3) -0.046(5)
N2 0.050(5) 0.094(5) 0.056(3) 0.001(3) -0.002(3) -0.040(4)
N3 0.051(5) 0.102(6) 0.051(4) -0.007(3) -0.004(3) -0.046(4)
C1 0.056(5) 0.065(6) 0.056(4) -0.008(3) -0.002(3) -0.021(4)
C2 0.037(4) 0.074(6) 0.056(3) -0.006(3) -0.004(3) -0.019(4)
C3 0.056(5) 0.076(6) 0.051(4) -0.006(3) -0.004(3) -0.019(5)
C4 0.136(8) 0.076(7) 0.095(5) 0.007(4) -0.004(4) -0.005(6)
C5 0.053(5) 0.117(7) 0.045(4) -0.011(4) -0.003(3) -0.045(5)
C6 0.147(9) 0.093(7) 0.064(5) -0.008(4) -0.013(5) -0.018(6)
C7 0.198(11) 0.098(8) 0.067(5) 0.008(4) -0.016(5) -0.065(7)
C8 0.111(7) 0.209(13) 0.065(4) -0.038(6) 0.017(4) -0.103(8)
C9 0.146(8) 0.108(8) 0.083(5) -0.032(5) -0.017(5) -0.012(6)
C10 0.156(9) 0.083(7) 0.080(5) -0.020(4) -0.015(5) -0.038(7)
C11 0.062(6) 0.098(7) 0.037(3) -0.011(3) 0.009(3) -0.045(5)
C12 0.068(5) 0.071(6) 0.055(4) -0.009(3) 0.000(3) -0.025(4)
C13 0.060(5) 0.073(6) 0.051(4) 0.000(4) -0.001(3) -0.016(5)
C14 0.142(8) 0.071(7) 0.081(5) 0.015(4) -0.005(4) -0.024(6)
C15 0.064(5) 0.074(6) 0.050(4) -0.002(3) 0.002(4) -0.029(5)
C16 0.057(5) 0.093(7) 0.053(4) -0.009(4) 0.003(3) -0.035(5)
C17 0.145(9) 0.088(7) 0.093(6) -0.020(5) -0.004(5) -0.045(7)
C18 0.147(8) 0.106(7) 0.049(4) 0.005(4) -0.011(4) -0.041(6)

loop_
_atom_type_symbol
_atom_type_description
_atom_type_scat_dispersion_real
_atom_type_scat_dispersion_imag
_atom_type_scat_source
O O 0.0106 0.0060 'International Tables Vol C Tables 4.2.6.8 and 6.1.1.4'
N N 0.0061 0.0033 'International Tables Vol C Tables 4.2.6.8 and 6.1.1.4'
C C 0.0033 0.0016 'International Tables Vol C Tables 4.2.6.8 and 6.1.1.4'
H H 0.0000 0.0000 'International Tables Vol C Tables 4.2.6.8 and 6.1.1.4'

loop_
_geom_angle_atom_site_label_1
_geom_angle_atom_site_label_2
_geom_angle_atom_site_label_3
_geom_angle
N2 O2 C3 109.9(4)
N3 O3 C13 111.8(4)
C1 N1 C5 125.3(7)
C11 N2 O2 117.4(5)
C15 N3 O3 120.4(6)
O1 C1 N1 122.0(6)
O1 C1 C2 121.8(5)
N1 C1 C2 116.1(6)
C3 C2 C1 113.1(5)
O2 C3 C2 111.3(5)
O2 C3 C4 103.1(5)
C2 C3 C4 111.3(6)
N1 C5 C6 111.0(6)
N1 C5 C10 110.9(6)
C6 C5 C10 111.7(6)
C5 C6 C7 111.6(7)
C8 C7 C6 111.0(7)
C9 C8 C7 110.1(6)
C8 C9 C10 112.6(7)
C9 C10 C5 110.2(7)
O8 C11 N2 125.1(6)
O8 C11 C12 120.3(8)
N2 C11 C12 114.6(6)
C13 C12 C11 113.1(6)
O3 C13 C12 102.8(5)
O3 C13 C14 111.1(5)
C12 C13 C14 112.8(6)
O5 C15 N3 123.6(6)
O5 C15 C16 122.6(6)
N3 C15 C16 113.8(7)
C17 C16 C18 109.9(6)
C17 C16 C15 108.7(6)
C18 C16 C15 110.4(6)

loop_
_geom_bond_atom_site_label_1
_geom_bond_atom_site_label_2
_geom_bond_distance
O1 C1 1.228(7)
O2 N2 1.388(7)
O2 C3 1.456(6)
O3 N3 1.387(5)
O3 C13 1.461(7)
O5 C15 1.222(7)
O8 C11 1.225(7)
N1 C1 1.318(8)
N1 C5 1.450(7)
N2 C11 1.325(8)
N3 C15 1.318(8)
C1 C2 1.508(7)
C2 C3 1.489(8)
C3 C4 1.533(10)
C5 C6 1.477(11)
C5 C10 1.508(10)
C6 C7 1.531(10)
C7 C8 1.500(11)
C8 C9 1.481(12)
C9 C10 1.505(9)
C11 C12 1.517(9)
C12 C13 1.492(7)
C13 C14 1.500(9)
C15 C16 1.518(8)
C16 C17 1.505(10)
C16 C18 1.509(9)
